data_4329978
loop_
_publ_author_name
'Romain J. Adcock'
'Duc Hanh Nguyen'
'Sonia Ladeira'
'Carole Le Berre'
'Philippe Serp'
'Philippe Kalck'

_publ_section_title
;
 Reactivity of Rhodium(I) Complexes Bearing Nitrogen-Containing Ligands
 toward CH3I: Synthesis and Full Characterization of Neutral
 cis-[RhX(CO)2(L)] and Acetyl [RhI(\m-I)(COMe)(CO)(L)]2 Complexes
;
_journal_name_full 'Inorganic Chemistry'
_journal_page_first 8670
_journal_page_last 8685
_journal_paper_doi 10.1021/ic2019988
_journal_volume 51
_journal_year 2012
_chemical_compound_source 'synthesis as described'
_chemical_formula_moiety 'C6 H6 Cl N2 O2 Rh'
_chemical_formula_sum 'C6 H6 Cl N2 O2 Rh'
_chemical_formula_weight 276.49
_chemical_name_systematic
;
 ?
;
_space_group_IT_number 15
_symmetry_cell_setting monoclinic
_symmetry_Int_Tables_number 15
_symmetry_space_group_name_Hall '-C 2yc'
_symmetry_space_group_name_H-M 'C 1 2/c 1'
_atom_sites_solution_hydrogens geom
_atom_sites_solution_primary direct
_atom_sites_solution_secondary difmap
_cell_angle_alpha 90
_cell_angle_beta 95.963(6)
_cell_angle_gamma 90
_cell_formula_units_Z 8
_cell_length_a 9.3891(10)
_cell_length_b 13.0923(16)
_cell_length_c 14.9814(18)
_cell_measurement_reflns_used 5164
_cell_measurement_temperature 180(2)
_cell_measurement_theta_max 30.42
_cell_measurement_theta_min 2.68
_cell_measurement_wavelength 0.71073
_cell_volume 1831.6(4)
_computing_cell_refinement 'Bruker SMART'
_computing_data_collection 'Bruker SMART'
_computing_data_reduction 'Bruker SAINT'
_computing_molecular_graphics 'Ortep-3 for Windows (Farrugia, 1997)'
_computing_publication_material 'WinGX publication routines (Farrugia, 1999)'
_computing_structure_refinement 'SHELXL-97 (Sheldrick, 1997)'
_computing_structure_solution 'SHELXS-97 (Sheldrick, 1990)'
_diffrn_ambient_temperature 180(2)
_diffrn_measured_fraction_theta_full 0.998
_diffrn_measured_fraction_theta_max 0.998
_diffrn_measurement_device_type 'Bruker Kappa APEX II'
_diffrn_measurement_method \w-\f
_diffrn_radiation_monochromator graphite
_diffrn_radiation_probe x-ray
_diffrn_radiation_source 'fine-focus sealed tube'
_diffrn_radiation_type MoK\a
_diffrn_radiation_wavelength 0.71073
_diffrn_reflns_av_R_equivalents 0.0248
_diffrn_reflns_av_unetI/netI 0.022
_diffrn_reflns_limit_h_max 13
_diffrn_reflns_limit_h_min -13
_diffrn_reflns_limit_k_max 18
_diffrn_reflns_limit_k_min -18
_diffrn_reflns_limit_l_max 21
_diffrn_reflns_limit_l_min -19
_diffrn_reflns_number 12171
_diffrn_reflns_theta_full 30.52
_diffrn_reflns_theta_max 30.52
_diffrn_reflns_theta_min 2.68
_diffrn_standards_decay_% 0
_diffrn_standards_interval_count 0
_diffrn_standards_interval_time 0
_diffrn_standards_number 0
_exptl_absorpt_coefficient_mu 2.116
_exptl_absorpt_correction_T_max 0.9201
_exptl_absorpt_correction_T_min 0.8160
_exptl_absorpt_correction_type multi-scan
_exptl_absorpt_process_details
;
        [c.f. r.h. blessing, acta cryst. (1995), a51, 33-38]
;
_exptl_crystal_colour yellow
_exptl_crystal_density_diffrn 2.005
_exptl_crystal_description plate
_exptl_crystal_F_000 1072
_exptl_crystal_size_max 0.2
_exptl_crystal_size_mid 0.08
_exptl_crystal_size_min 0.04
_refine_diff_density_max 0.516
_refine_diff_density_min -0.653
_refine_diff_density_rms 0.074
_refine_ls_extinction_method none
_refine_ls_goodness_of_fit_ref 1.017
_refine_ls_hydrogen_treatment constr
_refine_ls_matrix_type full
_refine_ls_number_parameters 110
_refine_ls_number_reflns 2808
_refine_ls_number_restraints 0
_refine_ls_restrained_S_all 1.017
_refine_ls_R_factor_all 0.0301
_refine_ls_R_factor_gt 0.0209
_refine_ls_shift/su_max 0.002
_refine_ls_shift/su_mean 0
_refine_ls_structure_factor_coef Fsqd
_refine_ls_weighting_details 'calc w=1/[\s^2^(Fo^2^)+(0.0185P)^2^+1.7581P] where P=(Fo^2^+2Fc^2^)/3'
_refine_ls_weighting_scheme calc
_refine_ls_wR_factor_gt 0.0435
_refine_ls_wR_factor_ref 0.0461
_reflns_number_gt 2360
_reflns_number_total 2808
_reflns_threshold_expression >2sigma(I)
_cod_data_source_file ic2019988_si_002_04.cif
_cod_data_source_block 3f
_cod_original_sg_symbol_H-M 'C 2/c'
_cod_database_code 4329978

loop_
_symmetry_equiv_pos_as_xyz
'x, y, z'
'-x, y, -z+1/2'
'x+1/2, y+1/2, z'
'-x+1/2, y+1/2, -z+1/2'
'-x, -y, -z'
'x, -y, z-1/2'
'-x+1/2, -y+1/2, -z'
'x+1/2, -y+1/2, z-1/2'

loop_
_atom_site_label
_atom_site_type_symbol
_atom_site_fract_x
_atom_site_fract_y
_atom_site_fract_z
_atom_site_U_iso_or_equiv
_atom_site_adp_type
_atom_site_occupancy
_atom_site_symmetry_multiplicity
_atom_site_calc_flag
_atom_site_refinement_flags
C1 C 0.6535(2) 0.37365(15) 0.70021(14) 0.0320(4) Uani 1 1 d .
C2 C 0.7767(2) 0.20501(15) 0.75958(15) 0.0356(4) Uani 1 1 d .
C3 C 0.6344(2) -0.06986(15) 0.57963(13) 0.0319(4) Uani 1 1 d .
H3 H 0.6792 -0.1259 0.5535 0.038 Uiso 1 1 calc R
C4 C 0.5012(2) -0.07008(15) 0.60815(14) 0.0329(4) Uani 1 1 d .
H4 H 0.4356 -0.1254 0.6068 0.04 Uiso 1 1 calc R
C5 C 0.4825(2) 0.02817(15) 0.63964(14) 0.0328(4) Uani 1 1 d .
H5 H 0.3986 0.0517 0.6636 0.039 Uiso 1 1 calc R
C6 C 0.8278(2) 0.06065(18) 0.57147(18) 0.0453(6) Uani 1 1 d .
H6A H 0.8755 0.0069 0.5401 0.068 Uiso 1 1 calc R
H6B H 0.888 0.08 0.6262 0.068 Uiso 1 1 calc R
H6C H 0.8121 0.1204 0.5322 0.068 Uiso 1 1 calc R
N1 N 0.59807(16) 0.08503(11) 0.63178(10) 0.0258(3) Uani 1 1 d .
N2 N 0.69133(17) 0.02332(11) 0.59485(11) 0.0273(3) Uani 1 1 d .
O1 O 0.66471(18) 0.45790(11) 0.71593(12) 0.0485(4) Uani 1 1 d .
O2 O 0.86660(18) 0.18826(14) 0.81389(12) 0.0546(5) Uani 1 1 d .
Cl1 Cl 0.45233(6) 0.28411(4) 0.55916(4) 0.03640(11) Uani 1 1 d .
Rh1 Rh 0.631661(15) 0.237290(10) 0.671220(10) 0.02502(5) Uani 1 1 d .

loop_
_atom_site_aniso_label
_atom_site_aniso_U_11
_atom_site_aniso_U_22
_atom_site_aniso_U_33
_atom_site_aniso_U_23
_atom_site_aniso_U_13
_atom_site_aniso_U_12
C1 0.0295(10) 0.0284(10) 0.0380(11) -0.0033(8) 0.0021(8) -0.0021(7)
C2 0.0376(11) 0.0233(9) 0.0446(12) -0.0056(8) -0.0011(9) -0.0006(8)
C3 0.0373(10) 0.0214(9) 0.0359(11) -0.0043(7) -0.0010(8) 0.0042(7)
C4 0.0379(10) 0.0237(9) 0.0363(11) -0.0010(8) -0.0003(8) -0.0054(8)
C5 0.0298(10) 0.0293(10) 0.0402(11) -0.0055(8) 0.0078(8) -0.0033(8)
C6 0.0352(11) 0.0394(12) 0.0645(16) -0.0095(11) 0.0203(11) -0.0031(9)
N1 0.0256(7) 0.0217(7) 0.0299(8) -0.0026(6) 0.0027(6) 0.0008(6)
N2 0.0258(8) 0.0232(7) 0.0329(9) -0.0024(6) 0.0029(6) 0.0031(6)
O1 0.0520(10) 0.0266(8) 0.0656(11) -0.0096(7) -0.0002(8) -0.0035(7)
O2 0.0561(11) 0.0401(9) 0.0611(11) -0.0078(8) -0.0245(9) 0.0078(8)
Cl1 0.0382(3) 0.0273(2) 0.0416(3) -0.00111(19) -0.0064(2) 0.00502(19)
Rh1 0.02518(7) 0.01960(7) 0.03025(8) -0.00313(6) 0.00273(5) -0.00100(5)

loop_
_atom_type_symbol
_atom_type_description
_atom_type_scat_dispersion_real
_atom_type_scat_dispersion_imag
_atom_type_scat_source
C C 0.0033 0.0016 'International Tables Vol C Tables 4.2.6.8 and 6.1.1.4'
H H 0 0 'International Tables Vol C Tables 4.2.6.8 and 6.1.1.4'
N N 0.0061 0.0033 'International Tables Vol C Tables 4.2.6.8 and 6.1.1.4'
O O 0.0106 0.006 'International Tables Vol C Tables 4.2.6.8 and 6.1.1.4'
Cl Cl 0.1484 0.1585 'International Tables Vol C Tables 4.2.6.8 and 6.1.1.4'
Rh Rh -1.1178 0.9187 'International Tables Vol C Tables 4.2.6.8 and 6.1.1.4'

loop_
_geom_angle_atom_site_label_1
_geom_angle_atom_site_label_2
_geom_angle_atom_site_label_3
_geom_angle
O1 C1 Rh1 178.2(2)
O2 C2 Rh1 177.93(19)
N2 C3 C4 108.10(17)
N2 C3 H3 125.9
C4 C3 H3 125.9
C3 C4 C5 104.92(17)
C3 C4 H4 127.5
C5 C4 H4 127.5
N1 C5 C4 110.80(17)
N1 C5 H5 124.6
C4 C5 H5 124.6
N2 C6 H6A 109.5
N2 C6 H6B 109.5
H6A C6 H6B 109.5
N2 C6 H6C 109.5
H6A C6 H6C 109.5
H6B C6 H6C 109.5
C5 N1 N2 105.71(15)
C5 N1 Rh1 127.43(12)
N2 N1 Rh1 126.85(11)
C3 N2 N1 110.46(15)
C3 N2 C6 127.77(17)
N1 N2 C6 121.64(16)
C1 Rh1 C2 89.83(9)
C1 Rh1 N1 176.56(8)
C2 Rh1 N1 93.59(7)
C1 Rh1 Cl1 88.25(7)
C2 Rh1 Cl1 177.85(6)
N1 Rh1 Cl1 88.32(4)

loop_
_geom_bond_atom_site_label_1
_geom_bond_atom_site_label_2
_geom_bond_distance
C1 O1 1.131(2)
C1 Rh1 1.844(2)
C2 O2 1.132(3)
C2 Rh1 1.847(2)
C3 N2 1.342(2)
C3 C4 1.363(3)
C3 H3 0.95
C4 C5 1.388(3)
C4 H4 0.95
C5 N1 1.331(2)
C5 H5 0.95
C6 N2 1.448(2)
C6 H6A 0.98
C6 H6B 0.98
C6 H6C 0.98
N1 N2 1.351(2)
N1 Rh1 2.0937(15)
Cl1 Rh1 2.3328(6)
